data_2312468
loop_
_publ_author_name
'Kennedy, Alan R.'
'Kirkhouse, Jennifer B. A.'
'McCarney, Karen M.'
'Puissegur, Olivier'

_publ_section_title
;
 Isostructural behaviour in ammonium and potassium salt forms of
 sulfonated azo dyes.
;
_journal_coeditor_code DG3051
_journal_issue 'Pt 3'
_journal_name_full 'Acta crystallographica. Section C, Structural chemistry'
_journal_page_first 66
_journal_page_last 79
_journal_paper_doi 10.1107/S2053229624001293
_journal_volume 80
_journal_year 2024
_chemical_formula_iupac '[K (C16 H18 N3 O5 S) (H2 O1)2]'
_chemical_formula_moiety '[K (C16 H18 N3 O5 S) (H2 O1)2]'
_chemical_formula_sum 'C16 H22 K N3 O7 S'
_chemical_formula_weight 439.52
_chemical_name_systematic Poly[diaqua[4-(2-{4-[bis(2-hydroxyethyl)amino]phenyl}diazen-1-yl)benzenesulfonato]potassium]
_space_group_crystal_system monoclinic
_space_group_IT_number 14
_space_group_name_Hall '-P 2yn'
_space_group_name_H-M_alt 'P 1 21/n 1'
_atom_sites_solution_hydrogens mixed
_audit_creation_method SHELXL-2018/3
_cell_angle_alpha 90
_cell_angle_beta 95.4960(10)
_cell_angle_gamma 90
_cell_formula_units_Z 8
_cell_length_a 9.4006(2)
_cell_length_b 12.1583(3)
_cell_length_c 34.4743(9)
_cell_measurement_reflns_used 4144
_cell_measurement_temperature 123(2)
_cell_measurement_theta_max 27.48
_cell_measurement_theta_min 1.00
_cell_volume 3922.14(16)
_computing_cell_refinement
;
<i>DENZO</i> and <i>COLLECT</i> (Otwinowski & Minor, 1997)
;
_computing_data_collection
;
<i>DENZO</i> and <i>COLLECT</i> (Otwinowski & Minor, 1997)
;
_computing_data_reduction
;
<i>DENZO</i> and <i>COLLECT</i> (Otwinowski & Minor, 1997)
;
_computing_publication_material
;
SHELXL2018 in WinGX (Farrugia, 2012)
;
_computing_structure_refinement
;
SHELXL2018 (Sheldrick, 2015<i>b</i>)
;
_computing_structure_solution
;
SIR92 (Altomare <i>et al.</i>,  1994)
;
_diffrn_ambient_temperature 123(2)
_diffrn_measured_fraction_theta_full 0.985
_diffrn_measured_fraction_theta_max 0.980
_diffrn_measurement_device_type 'Enraf--Nonius KappaCCD'
_diffrn_measurement_method 'omega and phi scans'
_diffrn_radiation_type MoK\a
_diffrn_radiation_wavelength 0.71073
_diffrn_reflns_av_R_equivalents 0.0844
_diffrn_reflns_av_unetI/netI 0.1322
_diffrn_reflns_limit_h_max 11
_diffrn_reflns_limit_h_min -11
_diffrn_reflns_limit_k_max 14
_diffrn_reflns_limit_k_min -15
_diffrn_reflns_limit_l_max 43
_diffrn_reflns_limit_l_min -43
_diffrn_reflns_number 14501
_diffrn_reflns_theta_full 26.000
_diffrn_reflns_theta_max 26.499
_diffrn_reflns_theta_min 1.777
_diffrn_source 'sealed tube'
_diffrn_standards_decay_% 0
_diffrn_standards_interval_count 0
_diffrn_standards_number 0
_exptl_absorpt_coefficient_mu 0.421
_exptl_absorpt_correction_type none
_exptl_crystal_colour yellow-orange
_exptl_crystal_density_diffrn 1.489
_exptl_crystal_description fragment
_exptl_crystal_F_000 1840
_exptl_crystal_size_max 0.20
_exptl_crystal_size_mid 0.18
_exptl_crystal_size_min 0.08
_refine_diff_density_max 0.367
_refine_diff_density_min -0.344
_refine_ls_extinction_method none
_refine_ls_goodness_of_fit_ref 1.014
_refine_ls_hydrogen_treatment mixed
_refine_ls_matrix_type full
_refine_ls_number_parameters 560
_refine_ls_number_reflns 7971
_refine_ls_number_restraints 112
_refine_ls_restrained_S_all 1.007
_refine_ls_R_factor_all 0.1450
_refine_ls_R_factor_gt 0.0599
_refine_ls_shift/su_max 0.000
_refine_ls_shift/su_mean 0.000
_refine_ls_structure_factor_coef Fsqd
_refine_ls_weighting_details 'w=1/[\s^2^(Fo^2^)+(0.0208P)^2^+3.3444P] where P=(Fo^2^+2Fc^2^)/3'
_refine_ls_weighting_scheme calc
_refine_ls_wR_factor_gt 0.0827
_refine_ls_wR_factor_ref 0.1024
_reflns_number_gt 4387
_reflns_number_total 7971
_reflns_threshold_expression 'I > 2\s(I)'
_cod_data_source_file dg3051.cif
_cod_data_source_block K4
_cod_original_sg_symbol_H-M 'P 21/n'
_cod_database_code 2312468
_shelx_space_group_comment
;
The symmetry employed for this shelxl refinement is uniquely defined
by the following loop, which should always be used as a source of
symmetry information in preference to the above space-group names.
They are only intended as comments.
;

loop_
_space_group_symop_operation_xyz
'x, y, z'
'-x+1/2, y+1/2, -z+1/2'
'-x, -y, -z'
'x-1/2, -y-1/2, z-1/2'

loop_
_atom_site_type_symbol
_atom_site_label
_atom_site_fract_x
_atom_site_fract_y
_atom_site_fract_z
_atom_site_U_iso_or_equiv
_atom_site_adp_type
_atom_site_calc_flag
_atom_site_occupancy
_atom_site_disorder_assembly
_atom_site_disorder_group
K K1 0.62092(8) 0.71226(6) 0.01530(2) 0.0258(2) Uani d 1 . .
K K2 0.77029(8) 0.37647(7) 0.01526(2) 0.0271(2) Uani d 1 . .
S S1 1.00862(10) 0.25029(7) 0.08760(3) 0.0245(2) Uani d 1 . .
S S1A 0.52799(9) 0.49509(7) 0.06827(3) 0.0199(2) Uani d 1 . .
O O1 0.8908(2) 0.20077(19) 0.06291(7) 0.0278(6) Uani d 1 . .
O O1A 0.5147(2) 0.38622(18) 0.05067(7) 0.0266(6) Uani d 1 . .
O O2 1.0283(3) 0.36445(19) 0.07699(7) 0.0353(7) Uani d 1 . .
O O2A 0.4295(2) 0.57474(18) 0.04875(7) 0.0249(6) Uani d 1 . .
O O3 1.1377(2) 0.1841(2) 0.08914(7) 0.0318(7) Uani d 1 . .
O O3A 0.6749(2) 0.53511(18) 0.07197(7) 0.0249(6) Uani d 1 . .
O O4 0.3408(3) 0.3821(2) 0.43887(8) 0.0303(6) Uani d 1 . .
H H1H 0.419(2) 0.421(2) 0.4435(10) 0.036 Uiso d 1 . .
O O4A -0.1792(2) 0.37386(19) 0.42667(7) 0.0280(6) Uani d 1 . .
H H3H -0.109(2) 0.420(2) 0.4311(10) 0.034 Uiso d 1 . .
O O5 0.4632(3) 0.1879(2) 0.46276(8) 0.0331(7) Uani d 1 . .
H H2H 0.429(4) 0.2534(15) 0.4564(10) 0.040 Uiso d 1 . .
O O5A -0.0092(2) 0.5506(2) 0.44089(7) 0.0282(6) Uani d 1 . .
H H4H 0.066(2) 0.554(3) 0.4579(7) 0.034 Uiso d 1 . .
O O1W 0.3676(3) 0.8304(2) 0.00680(7) 0.0318(7) Uani d 1 . .
H H1W 0.373(4) 0.876(2) -0.0126(7) 0.038 Uiso d 1 . .
H H2W 0.305(3) 0.863(2) 0.0197(8) 0.038 Uiso d 1 . .
O O2W 1.1728(3) 0.4172(2) 0.01231(8) 0.0382(7) Uani d 1 . .
H H3W 1.109(3) 0.378(3) -0.0014(8) 0.046 Uiso d 1 . .
H H4W 1.156(4) 0.403(3) 0.0361(4) 0.046 Uiso d 1 . .
O O3W 0.2480(2) 0.6137(2) 0.47825(7) 0.0295(6) Uani d 1 . .
H H5W 0.296(3) 0.630(3) 0.4587(6) 0.035 Uiso d 1 . .
H H6W 0.316(2) 0.586(3) 0.4947(7) 0.035 Uiso d 1 . .
O O4W 0.5948(3) 0.4831(2) 0.45676(8) 0.0341(7) Uani d 1 . .
H H7W 0.659(3) 0.455(2) 0.4428(9) 0.041 Uiso d 1 . .
H H8W 0.599(3) 0.5528(10) 0.4505(10) 0.041 Uiso d 1 . .
N N1 0.7690(3) 0.2169(3) 0.24068(8) 0.0308(8) Uani d 1 . .
N N2 0.6618(3) 0.2771(3) 0.24382(8) 0.0308(8) Uani d 1 . .
N N1A 0.3029(6) 0.5236(5) 0.22279(16) 0.0262(14) Uani d 0.661(7) A 1
N N2A 0.2019(7) 0.4551(5) 0.22954(17) 0.0274(13) Uani d 0.661(7) A 1
N N2B 0.2462(13) 0.5338(11) 0.2346(3) 0.0274(13) Uani d 0.339(7) A 2
N N1B 0.2353(13) 0.4540(12) 0.2145(4) 0.0262(14) Uani d 0.339(7) A 2
N N3 0.3547(3) 0.2138(2) 0.37386(8) 0.0259(7) Uani d 1 . .
N N3A -0.1168(3) 0.5177(2) 0.35650(8) 0.0265(7) Uani d 1 . .
C C1 0.9529(3) 0.2518(3) 0.13522(10) 0.0211(8) Uani d 1 . .
C C1A 0.4756(19) 0.4898(12) 0.1160(4) 0.0164(17) Uani d 0.661(7) A 1
C C2 0.8560(4) 0.3317(3) 0.14473(10) 0.0263(9) Uani d 1 . .
H H1 0.831089 0.390539 0.127249 0.032 Uiso calc 1 . .
C C3 0.7963(4) 0.3250(3) 0.17975(11) 0.0290(10) Uani d 1 . .
H H2 0.731465 0.379860 0.186724 0.035 Uiso calc 1 . .
C C4 0.8321(4) 0.2369(3) 0.20482(10) 0.0255(9) Uani d 1 . .
C C5 0.9339(4) 0.1616(3) 0.19610(11) 0.0303(10) Uani d 1 . .
H H3 0.963122 0.105188 0.214192 0.036 Uiso calc 1 . .
C C6 0.9934(4) 0.1681(3) 0.16106(10) 0.0264(9) Uani d 1 . .
H H4 1.061896 0.115256 0.154753 0.032 Uiso calc 1 . .
C C7 0.5910(4) 0.2558(3) 0.27774(10) 0.0268(9) Uani d 1 . .
C C8 0.4826(4) 0.3286(3) 0.28460(11) 0.0325(10) Uani d 1 . .
H H5 0.460671 0.387794 0.267050 0.039 Uiso calc 1 . .
C C9 0.4060(4) 0.3164(3) 0.31657(10) 0.0298(10) Uani d 1 . .
H H6 0.334356 0.368631 0.321110 0.036 Uiso calc 1 . .
C C10 0.4322(4) 0.2281(3) 0.34243(10) 0.0237(9) Uani d 1 . .
C C10A -0.0325(18) 0.5018(10) 0.3265(4) 0.0260(16) Uani d 0.661(7) A 1
C C11 0.5412(4) 0.1540(3) 0.33454(11) 0.0292(10) Uani d 1 . .
H H7 0.561914 0.093513 0.351601 0.035 Uiso calc 1 . .
C C12 0.6185(4) 0.1666(3) 0.30281(11) 0.0292(10) Uani d 1 . .
H H8 0.690395 0.114777 0.298035 0.035 Uiso calc 1 . .
C C2A 0.3749(17) 0.4139(10) 0.1248(3) 0.0236(15) Uani d 0.661(7) A 1
H H2A 0.343592 0.358075 0.106681 0.028 Uiso calc 0.661(7) A 1
C C3A 0.3191(10) 0.4205(7) 0.1612(3) 0.0233(16) Uani d 0.661(7) A 1
H H3A 0.250484 0.368325 0.167921 0.028 Uiso calc 0.661(7) A 1
C C4A 0.3642(8) 0.5029(6) 0.1871(2) 0.0196(17) Uani d 0.661(7) A 1
C C5A 0.4737(9) 0.5739(6) 0.1789(3) 0.0230(16) Uani d 0.661(7) A 1
H H5A 0.509392 0.627066 0.197539 0.028 Uiso calc 0.661(7) A 1
C C6A 0.5301(15) 0.5663(10) 0.1434(4) 0.0250(14) Uani d 0.661(7) A 1
H H6A 0.606084 0.613376 0.137698 0.030 Uiso calc 0.661(7) A 1
C C7A 0.1305(8) 0.4756(6) 0.2625(2) 0.0213(16) Uani d 0.661(7) A 1
C C8A 0.0395(9) 0.3926(6) 0.2724(3) 0.0262(16) Uani d 0.661(7) A 1
H H8A 0.031325 0.327123 0.257344 0.031 Uiso calc 0.661(7) A 1
C C9A -0.0391(15) 0.4038(9) 0.3039(4) 0.0292(16) Uani d 0.661(7) A 1
H H9A -0.098664 0.345127 0.310670 0.035 Uiso calc 0.661(7) A 1
C C11A 0.0654(15) 0.5837(7) 0.3162(3) 0.0263(16) Uani d 0.661(7) A 1
H H11A 0.077171 0.648604 0.331527 0.032 Uiso calc 0.661(7) A 1
C C12A 0.1434(9) 0.5712(6) 0.2847(2) 0.0244(16) Uani d 0.661(7) A 1
H H12A 0.206264 0.628024 0.278124 0.029 Uiso calc 0.661(7) A 1
C C1B 0.470(4) 0.470(3) 0.1158(7) 0.0164(17) Uani d 0.339(7) A 2
C C2B 0.367(3) 0.391(2) 0.1201(6) 0.0236(15) Uani d 0.339(7) A 2
H H2B 0.344024 0.338534 0.099962 0.028 Uiso calc 0.339(7) A 2
C C3B 0.297(2) 0.3878(13) 0.1538(6) 0.0233(16) Uani d 0.339(7) A 2
H H3B 0.226149 0.333454 0.156719 0.028 Uiso calc 0.339(7) A 2
C C4B 0.3303(16) 0.4644(11) 0.1832(5) 0.0196(17) Uani d 0.339(7) A 2
C C5B 0.4338(19) 0.5440(12) 0.1789(5) 0.0230(16) Uani d 0.339(7) A 2
H H5B 0.456688 0.596294 0.198977 0.028 Uiso calc 0.339(7) A 2
C C6B 0.504(3) 0.5470(19) 0.1452(7) 0.0250(14) Uani d 0.339(7) A 2
H H6B 0.574565 0.601377 0.142220 0.030 Uiso calc 0.339(7) A 2
C C7B 0.1512(15) 0.5240(11) 0.2660(4) 0.0213(16) Uani d 0.339(7) A 2
C C8B 0.1485(19) 0.6142(9) 0.2907(5) 0.0244(16) Uani d 0.339(7) A 2
H H8B 0.207002 0.676301 0.286941 0.029 Uiso calc 0.339(7) A 2
C C9B 0.060(3) 0.6136(15) 0.3208(7) 0.0263(16) Uani d 0.339(7) A 2
H H9B 0.058397 0.675243 0.337650 0.032 Uiso calc 0.339(7) A 2
C C10B -0.025(4) 0.523(2) 0.3262(8) 0.0260(16) Uani d 0.339(7) A 2
C C11B -0.023(3) 0.4325(16) 0.3016(8) 0.0292(16) Uani d 0.339(7) A 2
H H11B -0.081131 0.370347 0.305289 0.035 Uiso calc 0.339(7) A 2
C C12B 0.066(2) 0.4331(10) 0.2714(5) 0.0262(16) Uani d 0.339(7) A 2
H H12B 0.067473 0.371403 0.254579 0.031 Uiso calc 0.339(7) A 2
C C13 0.2378(4) 0.2887(3) 0.38086(11) 0.0293(9) Uani d 1 . .
H H10 0.174460 0.251538 0.398096 0.035 Uiso calc 1 . .
H H9 0.180883 0.303336 0.355723 0.035 Uiso calc 1 . .
C C13A -0.2335(4) 0.4395(3) 0.35967(11) 0.0340(10) Uani d 1 . .
H H10Z -0.265121 0.410732 0.333383 0.041 Uiso calc 1 . .
H H9Z -0.315305 0.478847 0.369322 0.041 Uiso calc 1 . .
C C14 0.2845(4) 0.3974(3) 0.39906(11) 0.0337(10) Uani d 1 . .
H H11 0.358573 0.430807 0.384207 0.040 Uiso calc 1 . .
H H12 0.201974 0.448291 0.397926 0.040 Uiso calc 1 . .
C C14A -0.1938(4) 0.3438(3) 0.38641(11) 0.0325(10) Uani d 1 . .
H H12Z -0.268054 0.286201 0.382158 0.039 Uiso calc 1 . .
H H11Z -0.102392 0.312115 0.379608 0.039 Uiso calc 1 . .
C C15 0.3763(4) 0.1161(3) 0.39830(11) 0.0321(10) Uani d 1 . .
H H14 0.394140 0.052405 0.381567 0.038 Uiso calc 1 . .
H H13 0.287528 0.101129 0.410683 0.038 Uiso calc 1 . .
C C15A -0.1184(4) 0.6188(3) 0.37928(11) 0.0299(10) Uani d 1 . .
H H13A -0.209267 0.621970 0.391553 0.036 Uiso calc 1 . .
H H14A -0.117071 0.682160 0.361280 0.036 Uiso calc 1 . .
C C16 0.4991(4) 0.1263(3) 0.42982(11) 0.0306(10) Uani d 1 . .
H H15 0.530215 0.051774 0.438510 0.037 Uiso calc 1 . .
H H16 0.580613 0.162388 0.418761 0.037 Uiso calc 1 . .
C C16A 0.0029(4) 0.6315(3) 0.41055(10) 0.0282(9) Uani d 1 . .
H H16A 0.094903 0.621735 0.399200 0.034 Uiso calc 1 . .
H H15A 0.001225 0.706329 0.421790 0.034 Uiso calc 1 . .

loop_
_atom_site_aniso_label
_atom_site_aniso_U_11
_atom_site_aniso_U_22
_atom_site_aniso_U_33
_atom_site_aniso_U_12
_atom_site_aniso_U_13
_atom_site_aniso_U_23
K1 0.0291(5) 0.0211(4) 0.0282(5) -0.0024(4) 0.0077(4) 0.0004(4)
K2 0.0232(5) 0.0295(5) 0.0295(5) 0.0007(4) 0.0064(4) -0.0018(4)
S1 0.0244(5) 0.0240(5) 0.0260(5) -0.0008(5) 0.0076(4) -0.0009(5)
S1A 0.0197(5) 0.0203(5) 0.0203(5) -0.0010(4) 0.0056(4) 0.0007(4)
O1 0.0256(14) 0.0323(15) 0.0250(14) 0.0007(12) 0.0007(12) -0.0023(12)
O1A 0.0300(15) 0.0207(14) 0.0306(15) -0.0009(12) 0.0101(12) -0.0049(12)
O2 0.0450(17) 0.0240(15) 0.0401(17) -0.0071(13) 0.0209(14) 0.0016(13)
O2A 0.0234(14) 0.0267(14) 0.0251(14) 0.0049(12) 0.0052(12) 0.0081(12)
O3 0.0207(14) 0.0421(16) 0.0336(16) 0.0089(13) 0.0081(12) -0.0010(13)
O3A 0.0154(13) 0.0298(14) 0.0300(15) -0.0050(11) 0.0046(12) 0.0003(12)
O4 0.0344(16) 0.0262(15) 0.0310(16) -0.0023(13) 0.0069(14) -0.0022(13)
O4A 0.0284(16) 0.0260(15) 0.0295(15) -0.0067(12) 0.0025(13) 0.0020(13)
O5 0.0378(17) 0.0300(16) 0.0320(16) 0.0080(14) 0.0055(13) 0.0038(14)
O5A 0.0282(16) 0.0307(15) 0.0251(16) -0.0026(13) -0.0010(12) 0.0011(13)
O1W 0.0376(17) 0.0276(15) 0.0312(17) 0.0063(13) 0.0085(13) 0.0033(13)
O2W 0.0408(19) 0.0425(18) 0.0330(17) 0.0056(14) 0.0128(15) 0.0074(15)
O3W 0.0272(16) 0.0347(16) 0.0272(16) 0.0041(13) 0.0055(13) 0.0020(14)
O4W 0.0358(17) 0.0297(15) 0.0384(17) 0.0063(14) 0.0115(13) 0.0041(14)
N1 0.033(2) 0.034(2) 0.0251(18) 0.0018(17) 0.0030(16) -0.0051(16)
N2 0.0289(19) 0.037(2) 0.0264(19) 0.0022(17) 0.0031(16) -0.0059(16)
N1A 0.020(3) 0.039(3) 0.021(3) 0.003(2) 0.012(2) 0.006(3)
N2A 0.027(3) 0.035(3) 0.021(3) 0.002(3) 0.011(2) 0.005(3)
N2B 0.027(3) 0.035(3) 0.021(3) 0.002(3) 0.011(2) 0.005(3)
N1B 0.020(3) 0.039(3) 0.021(3) 0.003(2) 0.012(2) 0.006(3)
N3 0.0232(17) 0.0275(18) 0.0279(18) 0.0015(15) 0.0073(15) -0.0004(16)
N3A 0.0232(17) 0.0360(19) 0.0214(17) 0.0012(16) 0.0074(14) -0.0003(16)
C1 0.016(2) 0.025(2) 0.023(2) -0.0074(17) 0.0021(17) -0.0016(18)
C1A 0.021(2) 0.011(5) 0.0182(19) 0.006(3) 0.0058(17) 0.005(3)
C2 0.026(2) 0.024(2) 0.028(2) -0.0015(18) -0.0011(19) 0.0027(18)
C3 0.029(2) 0.027(2) 0.031(2) 0.0012(19) 0.010(2) -0.007(2)
C4 0.027(2) 0.031(2) 0.019(2) -0.0059(19) 0.0023(18) -0.0030(18)
C5 0.036(2) 0.031(2) 0.024(2) 0.002(2) 0.003(2) 0.0025(19)
C6 0.022(2) 0.031(2) 0.027(2) 0.0009(18) 0.0048(18) -0.0038(19)
C7 0.024(2) 0.035(2) 0.021(2) -0.0002(19) 0.0003(18) -0.0058(19)
C8 0.030(2) 0.038(2) 0.029(2) 0.004(2) 0.000(2) 0.002(2)
C9 0.023(2) 0.038(2) 0.028(2) 0.0078(19) 0.0002(19) 0.002(2)
C10 0.019(2) 0.027(2) 0.026(2) -0.0025(18) 0.0041(17) -0.0030(18)
C10A 0.018(3) 0.040(5) 0.020(2) 0.002(3) 0.0011(18) 0.004(3)
C11 0.031(2) 0.027(2) 0.030(2) 0.0007(19) 0.0064(19) -0.0032(18)
C12 0.027(2) 0.030(2) 0.031(2) 0.0053(19) 0.0056(19) -0.010(2)
C2A 0.023(3) 0.021(5) 0.027(3) -0.001(4) 0.008(3) 0.000(2)
C3A 0.010(4) 0.034(5) 0.026(5) -0.014(3) -0.002(3) 0.007(4)
C4A 0.019(4) 0.016(5) 0.024(3) -0.004(3) 0.003(3) 0.004(3)
C5A 0.033(5) 0.014(4) 0.022(2) -0.010(3) 0.003(3) 0.000(3)
C6A 0.037(5) 0.015(4) 0.024(2) -0.009(3) 0.008(3) 0.003(3)
C7A 0.019(3) 0.026(5) 0.019(3) -0.005(4) 0.001(2) -0.001(3)
C8A 0.024(4) 0.031(5) 0.023(2) -0.013(3) 0.003(3) -0.009(4)
C9A 0.026(4) 0.042(5) 0.021(3) -0.008(4) 0.006(2) -0.002(4)
C11A 0.029(3) 0.025(5) 0.026(3) 0.004(4) 0.007(2) 0.000(3)
C12A 0.023(2) 0.023(5) 0.028(4) -0.003(4) 0.004(2) 0.004(4)
C1B 0.021(2) 0.011(5) 0.0182(19) 0.006(3) 0.0058(17) 0.005(3)
C2B 0.023(3) 0.021(5) 0.027(3) -0.001(4) 0.008(3) 0.000(2)
C3B 0.010(4) 0.034(5) 0.026(5) -0.014(3) -0.002(3) 0.007(4)
C4B 0.019(4) 0.016(5) 0.024(3) -0.004(3) 0.003(3) 0.004(3)
C5B 0.033(5) 0.014(4) 0.022(2) -0.010(3) 0.003(3) 0.000(3)
C6B 0.037(5) 0.015(4) 0.024(2) -0.009(3) 0.008(3) 0.003(3)
C7B 0.019(3) 0.026(5) 0.019(3) -0.005(4) 0.001(2) -0.001(3)
C8B 0.023(2) 0.023(5) 0.028(4) -0.003(4) 0.004(2) 0.004(4)
C9B 0.029(3) 0.025(5) 0.026(3) 0.004(4) 0.007(2) 0.000(3)
C10B 0.018(3) 0.040(5) 0.020(2) 0.002(3) 0.0011(18) 0.004(3)
C11B 0.026(4) 0.042(5) 0.021(3) -0.008(4) 0.006(2) -0.002(4)
C12B 0.024(4) 0.031(5) 0.023(2) -0.013(3) 0.003(3) -0.009(4)
C13 0.018(2) 0.042(2) 0.027(2) 0.0008(19) 0.0033(18) 0.000(2)
C13A 0.025(2) 0.048(3) 0.030(2) 0.000(2) 0.007(2) -0.009(2)
C14 0.037(2) 0.030(2) 0.035(2) 0.011(2) 0.009(2) 0.004(2)
C14A 0.027(2) 0.033(2) 0.038(3) -0.0094(19) 0.005(2) -0.010(2)
C15 0.026(2) 0.027(2) 0.044(3) -0.0039(19) 0.011(2) -0.002(2)
C15A 0.026(2) 0.033(2) 0.032(2) 0.0114(19) 0.0073(19) 0.010(2)
C16 0.032(2) 0.025(2) 0.038(2) 0.0038(19) 0.016(2) 0.004(2)
C16A 0.034(2) 0.020(2) 0.031(2) -0.0014(18) 0.0087(19) 0.0006(19)

loop_
_atom_type_symbol
_atom_type_description
_atom_type_scat_dispersion_real
_atom_type_scat_dispersion_imag
_atom_type_scat_source
K K 0.2009 0.2494 'International Tables Vol C Tables 4.2.6.8 and 6.1.1.4'
S S 0.1246 0.1234 'International Tables Vol C Tables 4.2.6.8 and 6.1.1.4'
O O 0.0106 0.0060 'International Tables Vol C Tables 4.2.6.8 and 6.1.1.4'
N N 0.0061 0.0033 'International Tables Vol C Tables 4.2.6.8 and 6.1.1.4'
C C 0.0033 0.0016 'International Tables Vol C Tables 4.2.6.8 and 6.1.1.4'
H H 0.0000 0.0000 'International Tables Vol C Tables 4.2.6.8 and 6.1.1.4'

loop_
_geom_angle_atom_site_label_1
_geom_angle_atom_site_label_2
_geom_angle_atom_site_label_3
_geom_angle_site_symmetry_1
_geom_angle_site_symmetry_3
_geom_angle
_geom_angle_publ_flag
O2W K1 O1A 3_765 3_665 75.62(8) ?
O2W K1 O1W 3_765 . 152.98(9) ?
O1A K1 O1W 3_665 . 79.29(8) ?
O2W K1 O2A 3_765 . 107.81(7) ?
O1A K1 O2A 3_665 . 79.38(7) ?
O1W K1 O2A . . 76.85(7) ?
O2W K1 O3W 3_765 4_675 85.91(7) ?
O1A K1 O3W 3_665 4_675 97.77(7) ?
O1W K1 O3W . 4_675 87.69(7) ?
O2A K1 O3W . 4_675 164.54(7) ?
O2W K1 O4A 3_765 2 123.44(8) ?
O1A K1 O4A 3_665 2 157.87(7) ?
O1W K1 O4A . 2 79.66(8) ?
O2A K1 O4A . 2 102.35(7) ?
O3W K1 O4A 4_675 2 74.59(7) ?
O2W K1 O3A 3_765 . 74.04(7) ?
O1A K1 O3A 3_665 . 105.50(7) ?
O1W K1 O3A . . 123.06(7) ?
O2A K1 O3A . . 50.05(6) ?
O3W K1 O3A 4_675 . 144.00(7) ?
O4A K1 O3A 2 . 91.71(7) ?
O2W K1 S1A 3_765 . 88.10(6) ?
O1A K1 S1A 3_665 . 89.05(5) ?
O1W K1 S1A . . 101.45(6) ?
O2A K1 S1A . . 25.17(5) ?
O3W K1 S1A 4_675 . 169.52(6) ?
O4A K1 S1A 2 . 101.78(6) ?
O3A K1 S1A . . 25.51(4) ?
O2W K1 K2 3_765 3_665 115.47(6) ?
O1A K1 K2 3_665 3_665 46.16(5) ?
O1W K1 K2 . 3_665 48.19(6) ?
O2A K1 K2 . 3_665 46.57(5) ?
O3W K1 K2 4_675 3_665 121.42(6) ?
O4A K1 K2 2 3_665 120.07(5) ?
O3A K1 K2 . 3_665 94.36(5) ?
S1A K1 K2 . 3_665 68.99(2) ?
O2W K1 K2 3_765 . 38.29(5) ?
O1A K1 K2 3_665 . 73.45(5) ?
O1W K1 K2 . . 140.00(6) ?
O2A K1 K2 . . 69.85(5) ?
O3W K1 K2 4_675 . 124.19(5) ?
O4A K1 K2 2 . 128.17(6) ?
O3A K1 K2 . . 42.86(5) ?
S1A K1 K2 . . 50.28(2) ?
K2 K1 K2 3_665 . 92.11(2) ?
O2W K2 O5 3_765 4_665 82.66(8) ?
O2W K2 O1A 3_765 . 108.37(7) ?
O5 K2 O1A 4_665 . 158.69(8) ?
O2W K2 O2A 3_765 3_665 71.04(8) ?
O5 K2 O2A 4_665 3_665 88.68(7) ?
O1A K2 O2A . 3_665 78.30(7) ?
O2W K2 O1 3_765 . 143.04(8) ?
O5 K2 O1 4_665 . 85.24(7) ?
O1A K2 O1 . . 95.18(7) ?
O2A K2 O1 3_665 . 143.46(7) ?
O2W K2 O1W 3_765 3_665 142.86(9) ?
O5 K2 O1W 4_665 3_665 83.60(7) ?
O1A K2 O1W . 3_665 76.71(7) ?
O2A K2 O1W 3_665 3_665 74.31(7) ?
O1 K2 O1W . 3_665 69.22(7) ?
O2W K2 O3A 3_765 . 73.39(7) ?
O5 K2 O3A 4_665 . 150.57(7) ?
O1A K2 O3A . . 49.80(6) ?
O2A K2 O3A 3_665 . 99.16(7) ?
O1 K2 O3A . . 103.69(7) ?
O1W K2 O3A 3_665 . 125.83(7) ?
O2W K2 O2 3_765 . 96.65(8) ?
O5 K2 O2 4_665 . 85.25(7) ?
O1A K2 O2 . . 110.70(7) ?
O2A K2 O2 3_665 . 166.92(7) ?
O1 K2 O2 . . 47.48(6) ?
O1W K2 O2 3_665 . 116.36(7) ?
O3A K2 O2 . . 80.90(6) ?
O2W K2 S1A 3_765 . 87.77(6) ?
O5 K2 S1A 4_665 . 169.57(6) ?
O1A K2 S1A . . 25.12(5) ?
O2A K2 S1A 3_665 . 84.29(5) ?
O1 K2 S1A . . 104.98(5) ?
O1W K2 S1A 3_665 . 101.81(5) ?
O3A K2 S1A . . 25.51(4) ?
O2 K2 S1A . . 100.02(5) ?
O2W K2 S1 3_765 . 120.50(7) ?
O5 K2 S1 4_665 . 85.91(6) ?
O1A K2 S1 . . 102.88(6) ?
O2A K2 S1 3_665 . 166.36(6) ?
O1 K2 S1 . . 23.47(5) ?
O1W K2 S1 3_665 . 92.63(6) ?
O3A K2 S1 . . 91.63(5) ?
O2 K2 S1 . . 24.07(4) ?
S1A K2 S1 . . 102.59(3) ?
O2W K2 K1 3_765 3_665 111.72(6) ?
O5 K2 K1 4_665 3_665 113.78(6) ?
O1A K2 K1 . 3_665 45.54(5) ?
O2A K2 K1 3_665 3_665 45.83(5) ?
O1 K2 K1 . 3_665 105.13(5) ?
O1W K2 K1 3_665 3_665 45.48(5) ?
O3A K2 K1 . 3_665 91.22(5) ?
O2 K2 K1 . 3_665 147.08(5) ?
S1A K2 K1 . 3_665 66.10(2) ?
S1 K2 K1 . 3_665 126.19(3) ?
O2W K2 K1 3_765 . 38.04(5) ?
O5 K2 K1 4_665 . 119.77(6) ?
O1A K2 K1 . . 70.56(5) ?
O2A K2 K1 3_665 . 66.99(5) ?
O1 K2 K1 . . 144.74(5) ?
O1W K2 K1 3_665 . 133.12(6) ?
O3A K2 K1 . . 42.37(5) ?
O2 K2 K1 . . 106.25(5) ?
S1A K2 K1 . . 50.19(2) ?
S1 K2 K1 . . 126.42(3) ?
K1 K2 K1 3_665 . 87.89(2) ?
O2 S1 O3 . . 114.37(15) ?
O2 S1 O1 . . 110.80(15) ?
O3 S1 O1 . . 112.16(14) ?
O2 S1 C1 . . 106.26(15) ?
O3 S1 C1 . . 107.00(16) ?
O1 S1 C1 . . 105.62(14) ?
O2 S1 K2 . . 59.68(11) ?
O3 S1 K2 . . 137.40(11) ?
O1 S1 K2 . . 51.27(10) ?
C1 S1 K2 . . 115.17(12) ?
O1A S1A O3A . . 112.48(14) ?
O1A S1A O2A . . 112.69(15) ?
O3A S1A O2A . . 111.87(14) ?
O1A S1A C1A . . 109.6(4) ?
O3A S1A C1A . . 106.1(6) ?
O2A S1A C1A . . 103.5(7) ?
O1A S1A C1B . . 101.9(9) ?
O3A S1A C1B . . 110.0(11) ?
O2A S1A C1B . . 107.3(13) ?
O1A S1A K1 . . 120.14(10) ?
O3A S1A K1 . . 59.59(10) ?
O2A S1A K1 . . 54.29(9) ?
C1A S1A K1 . . 130.1(4) ?
C1B S1A K1 . . 137.7(9) ?
O1A S1A K2 . . 54.68(9) ?
O3A S1A K2 . . 60.50(9) ?
O2A S1A K2 . . 117.69(10) ?
C1A S1A K2 . . 138.8(7) ?
C1B S1A K2 . . 134.4(13) ?
K1 S1A K2 . . 79.52(3) ?
S1 O1 K2 . . 105.26(12) ?
S1A O1A K1 . 3_665 138.52(14) ?
S1A O1A K2 . . 100.21(11) ?
K1 O1A K2 3_665 . 88.30(7) ?
S1 O2 K2 . . 96.25(12) ?
S1A O2A K1 . . 100.55(11) ?
S1A O2A K2 . 3_665 147.79(14) ?
K1 O2A K2 . 3_665 87.60(7) ?
S1A O3A K1 . . 94.89(11) ?
S1A O3A K2 . . 93.98(11) ?
K1 O3A K2 . . 94.78(7) ?
C14 O4 H1H . . 109(2) ?
C14A O4A K1 . 2_545 120.3(2) ?
C14A O4A H3H . . 110(2) ?
K1 O4A H3H 2_545 . 103(2) ?
C16 O5 K2 . 4_566 125.9(2) ?
C16 O5 H2H . . 113(2) ?
K2 O5 H2H 4_566 . 100(2) ?
C16A O5A H4H . . 110(2) ?
K1 O1W K2 . 3_665 86.33(7) ?
K1 O1W H1W . . 107(2) ?
K2 O1W H1W 3_665 . 114(2) ?
K1 O1W H2W . . 143(2) ?
K2 O1W H2W 3_665 . 103(2) ?
H1W O1W H2W . . 102(2) ?
K1 O2W K2 3_765 3_765 103.67(8) ?
K1 O2W H3W 3_765 . 88(3) ?
K2 O2W H3W 3_765 . 117(2) ?
K1 O2W H4W 3_765 . 114(3) ?
K2 O2W H4W 3_765 . 125(2) ?
H3W O2W H4W . . 103(2) ?
K1 O3W H5W 4_576 . 117(2) ?
K1 O3W H6W 4_576 . 108(2) ?
H5W O3W H6W . . 101.2(19) ?
H7W O4W H8W . . 101.1(19) ?
N2 N1 C4 . . 112.0(3) ?
N1 N2 C7 . . 113.9(3) ?
N2A N1A C4A . . 113.7(7) ?
N1A N2A C7A . . 116.5(7) ?
N1B N2B C7B . . 109.7(13) ?
N2B N1B C4B . . 109.5(14) ?
C10 N3 C15 . . 120.3(3) ?
C10 N3 C13 . . 120.9(3) ?
C15 N3 C13 . . 118.4(3) ?
C10A N3A C15A . . 124.0(5) ?
C10B N3A C15A . . 113.5(10) ?
C10A N3A C13A . . 117.0(6) ?
C10B N3A C13A . . 126.5(11) ?
C15A N3A C13A . . 117.4(3) ?
C6 C1 C2 . . 120.5(3) ?
C6 C1 S1 . . 120.2(3) ?
C2 C1 S1 . . 119.0(3) ?
C2A C1A C6A . . 121.1(5) ?
C2A C1A S1A . . 119.3(8) ?
C6A C1A S1A . . 119.4(7) ?
C3 C2 C1 . . 119.6(3) ?
C3 C2 H1 . . 120.2 ?
C1 C2 H1 . . 120.2 ?
C2 C3 C4 . . 119.5(3) ?
C2 C3 H2 . . 120.3 ?
C4 C3 H2 . . 120.3 ?
C5 C4 C3 . . 120.3(3) ?
C5 C4 N1 . . 115.2(3) ?
C3 C4 N1 . . 124.4(3) ?
C4 C5 C6 . . 120.0(4) ?
C4 C5 H3 . . 120.0 ?
C6 C5 H3 . . 120.0 ?
C5 C6 C1 . . 119.8(3) ?
C5 C6 H4 . . 120.1 ?
C1 C6 H4 . . 120.1 ?
C8 C7 C12 . . 119.1(3) ?
C8 C7 N2 . . 115.6(3) ?
C12 C7 N2 . . 125.3(3) ?
C9 C8 C7 . . 121.0(4) ?
C9 C8 H5 . . 119.5 ?
C7 C8 H5 . . 119.5 ?
C8 C9 C10 . . 121.2(3) ?
C8 C9 H6 . . 119.4 ?
C10 C9 H6 . . 119.4 ?
N3 C10 C9 . . 121.7(3) ?
N3 C10 C11 . . 121.4(3) ?
C9 C10 C11 . . 116.9(3) ?
N3A C10A C9A . . 122.1(8) ?
N3A C10A C11A . . 121.4(8) ?
C9A C10A C11A . . 116.5(5) ?
C12 C11 C10 . . 122.0(4) ?
C12 C11 H7 . . 119.0 ?
C10 C11 H7 . . 119.0 ?
C11 C12 C7 . . 119.9(3) ?
C11 C12 H8 . . 120.1 ?
C7 C12 H8 . . 120.1 ?
C1A C2A C3A . . 118.7(5) ?
C1A C2A H2A . . 120.6 ?
C3A C2A H2A . . 120.6 ?
C4A C3A C2A . . 120.1(5) ?
C4A C3A H3A . . 120.0 ?
C2A C3A H3A . . 120.0 ?
C3A C4A C5A . . 120.3(5) ?
C3A C4A N1A . . 124.1(6) ?
C5A C4A N1A . . 115.6(6) ?
C6A C5A C4A . . 119.4(5) ?
C6A C5A H5A . . 120.3 ?
C4A C5A H5A . . 120.3 ?
C5A C6A C1A . . 119.9(5) ?
C5A C6A H6A . . 120.1 ?
C1A C6A H6A . . 120.1 ?
C8A C7A C12A . . 119.7(5) ?
C8A C7A N2A . . 115.2(6) ?
C12A C7A N2A . . 125.0(6) ?
C9A C8A C7A . . 120.8(5) ?
C9A C8A H8A . . 119.6 ?
C7A C8A H8A . . 119.6 ?
C8A C9A C10A . . 121.1(6) ?
C8A C9A H9A . . 119.5 ?
C10A C9A H9A . . 119.5 ?
C12A C11A C10A . . 121.7(6) ?
C12A C11A H11A . . 119.1 ?
C10A C11A H11A . . 119.1 ?
C11A C12A C7A . . 120.1(5) ?
C11A C12A H12A . . 120.0 ?
C7A C12A H12A . . 120.0 ?
C2B C1B C6B . . 120.0 ?
C2B C1B S1A . . 119.2(15) ?
C6B C1B S1A . . 119.0(14) ?
C1B C2B C3B . . 120.0 ?
C1B C2B H2B . . 120.0 ?
C3B C2B H2B . . 120.0 ?
C4B C3B C2B . . 120.0 ?
C4B C3B H3B . . 120.0 ?
C2B C3B H3B . . 120.0 ?
C5B C4B C3B . . 120.0 ?
C5B C4B N1B . . 128.2(12) ?
C3B C4B N1B . . 111.5(12) ?
C6B C5B C4B . . 120.0 ?
C6B C5B H5B . . 120.0 ?
C4B C5B H5B . . 120.0 ?
C5B C6B C1B . . 120.0 ?
C5B C6B H6B . . 120.0 ?
C1B C6B H6B . . 120.0 ?
C8B C7B C12B . . 120.0 ?
C8B C7B N2B . . 115.7(11) ?
C12B C7B N2B . . 124.3(11) ?
C7B C8B C9B . . 120.0 ?
C7B C8B H8B . . 120.0 ?
C9B C8B H8B . . 120.0 ?
C8B C9B C10B . . 120.0 ?
C8B C9B H9B . . 120.0 ?
C10B C9B H9B . . 120.0 ?
C9B C10B C11B . . 120.0 ?
C9B C10B N3A . . 122.3(15) ?
C11B C10B N3A . . 117.7(15) ?
C10B C11B C12B . . 120.0 ?
C10B C11B H11B . . 120.0 ?
C12B C11B H11B . . 120.0 ?
C11B C12B C7B . . 120.0 ?
C11B C12B H12B . . 120.0 ?
C7B C12B H12B . . 120.0 ?
N3 C13 C14 . . 114.8(3) ?
N3 C13 H10 . . 108.6 ?
C14 C13 H10 . . 108.6 ?
N3 C13 H9 . . 108.6 ?
C14 C13 H9 . . 108.6 ?
H10 C13 H9 . . 107.5 ?
N3A C13A C14A . . 113.8(3) ?
N3A C13A H10Z . . 108.8 ?
C14A C13A H10Z . . 108.8 ?
N3A C13A H9Z . . 108.8 ?
C14A C13A H9Z . . 108.8 ?
H10Z C13A H9Z . . 107.7 ?
O4 C14 C13 . . 110.5(3) ?
O4 C14 H11 . . 109.6 ?
C13 C14 H11 . . 109.6 ?
O4 C14 H12 . . 109.6 ?
C13 C14 H12 . . 109.6 ?
H11 C14 H12 . . 108.1 ?
O4A C14A C13A . . 113.0(3) ?
O4A C14A H12Z . . 109.0 ?
C13A C14A H12Z . . 109.0 ?
O4A C14A H11Z . . 109.0 ?
C13A C14A H11Z . . 109.0 ?
H12Z C14A H11Z . . 107.8 ?
N3 C15 C16 . . 113.7(3) ?
N3 C15 H14 . . 108.8 ?
C16 C15 H14 . . 108.8 ?
N3 C15 H13 . . 108.8 ?
C16 C15 H13 . . 108.8 ?
H14 C15 H13 . . 107.7 ?
N3A C15A C16A . . 115.3(3) ?
N3A C15A H13A . . 108.5 ?
C16A C15A H13A . . 108.5 ?
N3A C15A H14A . . 108.5 ?
C16A C15A H14A . . 108.5 ?
H13A C15A H14A . . 107.5 ?
O5 C16 C15 . . 113.0(3) ?
O5 C16 H15 . . 109.0 ?
C15 C16 H15 . . 109.0 ?
O5 C16 H16 . . 109.0 ?
C15 C16 H16 . . 109.0 ?
H15 C16 H16 . . 107.8 ?
O5A C16A C15A . . 110.0(3) ?
O5A C16A H16A . . 109.7 ?
C15A C16A H16A . . 109.7 ?
O5A C16A H15A . . 109.7 ?
C15A C16A H15A . . 109.7 ?
H16A C16A H15A . . 108.2 ?

loop_
_geom_bond_atom_site_label_1
_geom_bond_atom_site_label_2
_geom_bond_site_symmetry_2
_geom_bond_distance
_geom_bond_publ_flag
K1 O2W 3_765 2.738(3) y
K1 O1A 3_665 2.771(3) y
K1 O1W . 2.772(3) y
K1 O2A . 2.786(2) y
K1 O3W 4_675 2.798(3) y
K1 O4A 2 2.820(3) y
K1 O3A . 2.919(2) y
K1 S1A . 3.3728(11) ?
K1 K2 3_665 3.8802(11) ?
K1 K2 . 4.3173(11) ?
K2 O2W 3_765 2.753(3) y
K2 O5 4_665 2.794(3) y
K2 O1A . 2.800(2) y
K2 O2A 3_665 2.821(2) y
K2 O1 . 2.862(2) y
K2 O1W 3_665 2.898(3) y
K2 O3A . 2.947(2) y
K2 O2 . 3.073(3) y
K2 S1A . 3.3773(11) ?
K2 S1 . 3.5388(13) ?
S1 O2 . 1.452(2) ?
S1 O3 . 1.453(2) ?
S1 O1 . 1.461(2) ?
S1 C1 . 1.770(3) ?
S1A O1A . 1.457(2) ?
S1A O3A . 1.458(2) ?
S1A O2A . 1.459(2) ?
S1A C1A . 1.764(9) ?
S1A C1B . 1.798(17) ?
O4 C14 . 1.435(4) ?
O4 H1H . 0.873(10) ?
O4A C14A . 1.429(4) ?
O4A H3H . 0.870(10) ?
O5 C16 . 1.428(4) ?
O5 H2H . 0.878(10) ?
O5A C16A . 1.448(4) ?
O5A H4H . 0.876(10) ?
O1W H1W . 0.874(10) ?
O1W H2W . 0.869(10) ?
O2W H3W . 0.871(10) ?
O2W H4W . 0.869(10) ?
O3W H5W . 0.871(10) ?
O3W H6W . 0.879(10) ?
O4W H7W . 0.875(10) ?
O4W H8W . 0.876(10) ?
N1 N2 . 1.259(4) ?
N1 C4 . 1.442(4) ?
N2 C7 . 1.423(4) ?
N1A N2A . 1.301(11) ?
N1A C4A . 1.431(9) ?
N2A C7A . 1.396(9) ?
N2B N1B . 1.19(2) ?
N2B C7B . 1.472(17) ?
N1B C4B . 1.471(18) ?
N3 C10 . 1.373(4) ?
N3 C15 . 1.459(4) ?
N3 C13 . 1.465(4) ?
N3A C10A . 1.376(9) ?
N3A C10B . 1.415(13) ?
N3A C15A . 1.459(4) ?
N3A C13A . 1.465(4) ?
C1 C6 . 1.382(5) ?
C1 C2 . 1.392(5) ?
C1A C2A . 1.377(7) ?
C1A C6A . 1.387(7) ?
C2 C3 . 1.381(5) ?
C2 H1 . 0.9500 ?
C3 C4 . 1.397(5) ?
C3 H2 . 0.9500 ?
C4 C5 . 1.378(5) ?
C5 C6 . 1.381(5) ?
C5 H3 . 0.9500 ?
C6 H4 . 0.9500 ?
C7 C8 . 1.388(5) ?
C7 C12 . 1.395(5) ?
C8 C9 . 1.381(5) ?
C8 H5 . 0.9500 ?
C9 C10 . 1.401(5) ?
C9 H6 . 0.9500 ?
C10 C11 . 1.411(5) ?
C10A C9A . 1.420(8) ?
C10A C11A . 1.423(7) ?
C11 C12 . 1.379(5) ?
C11 H7 . 0.9500 ?
C12 H8 . 0.9500 ?
C2A C3A . 1.406(7) ?
C2A H2A . 0.9500 ?
C3A C4A . 1.381(8) ?
C3A H3A . 0.9500 ?
C4A C5A . 1.393(8) ?
C5A C6A . 1.384(8) ?
C5A H5A . 0.9500 ?
C6A H6A . 0.9500 ?
C7A C8A . 1.387(8) ?
C7A C12A . 1.391(8) ?
C8A C9A . 1.377(8) ?
C8A H8A . 0.9500 ?
C9A H9A . 0.9500 ?
C11A C12A . 1.376(7) ?
C11A H11A . 0.9500 ?
C12A H12A . 0.9500 ?
C1B C2B . 1.3900 ?
C1B C6B . 1.3900 ?
C2B C3B . 1.3900 ?
C2B H2B . 0.9500 ?
C3B C4B . 1.3900 ?
C3B H3B . 0.9500 ?
C4B C5B . 1.3900 ?
C5B C6B . 1.3900 ?
C5B H5B . 0.9500 ?
C6B H6B . 0.9500 ?
C7B C8B . 1.3900 ?
C7B C12B . 1.3900 ?
C8B C9B . 1.3900 ?
C8B H8B . 0.9500 ?
C9B C10B . 1.3900 ?
C9B H9B . 0.9500 ?
C10B C11B . 1.3900 ?
C11B C12B . 1.3900 ?
C11B H11B . 0.9500 ?
C12B H12B . 0.9500 ?
C13 C14 . 1.510(5) ?
C13 H10 . 0.9900 ?
C13 H9 . 0.9900 ?
C13A C14A . 1.509(5) ?
C13A H10Z . 0.9900 ?
C13A H9Z . 0.9900 ?
C14 H11 . 0.9900 ?
C14 H12 . 0.9900 ?
C14A H12Z . 0.9900 ?
C14A H11Z . 0.9900 ?
C15 C16 . 1.513(5) ?
C15 H14 . 0.9900 ?
C15 H13 . 0.9900 ?
C15A C16A . 1.500(5) ?
C15A H13A . 0.9900 ?
C15A H14A . 0.9900 ?
C16 H15 . 0.9900 ?
C16 H16 . 0.9900 ?
C16A H16A . 0.9900 ?
C16A H15A . 0.9900 ?

loop_
_geom_hbond_atom_site_label_D
_geom_hbond_atom_site_label_H
_geom_hbond_atom_site_label_A
_geom_hbond_site_symmetry_A
_geom_hbond_distance_DH
_geom_hbond_distance_HA
_geom_hbond_distance_DA
_geom_hbond_angle_DHA
_geom_hbond_publ_flag
O4 H1H O4W . 0.873(10) 1.838(12) 2.703(4) 171(4) yes
O5 H2H O4 . 0.878(10) 1.846(12) 2.719(3) 173(4) yes
O4A H3H O5A . 0.870(10) 1.857(15) 2.695(3) 161(3) yes
O5A H4H O3W . 0.876(10) 1.926(18) 2.738(3) 154(3) yes
O1W H1W O5A 4_675 0.874(10) 2.220(16) 3.017(3) 151(3) yes
O1W H2W O4 2 0.869(10) 2.082(13) 2.906(3) 158(3) yes
O2W H3W O5 4_665 0.871(10) 1.929(11) 2.791(4) 170(4) yes
O2W H4W O2 . 0.869(10) 1.991(18) 2.795(3) 153(3) yes
O3W H5W O3 2_655 0.871(10) 1.931(11) 2.786(3) 167(3) yes
O3W H6W O4W 3_666 0.879(10) 1.986(13) 2.821(4) 158(3) yes
O4W H7W O4A 1_655 0.875(10) 1.940(13) 2.789(3) 163(3) yes
O4W H8W O1 2_655 0.876(10) 1.863(10) 2.738(3) 180(4) yes

loop_
_geom_torsion_atom_site_label_1
_geom_torsion_atom_site_label_2
_geom_torsion_atom_site_label_3
_geom_torsion_atom_site_label_4
_geom_torsion_site_symmetry_1
_geom_torsion_site_symmetry_2
_geom_torsion_site_symmetry_3
_geom_torsion_site_symmetry_4
_geom_torsion
_geom_torsion_publ_flag
O2 S1 O1 K2 . . . . -4.66(15) ?
O3 S1 O1 K2 . . . . -133.81(12) ?
C1 S1 O1 K2 . . . . 109.99(14) ?
O3A S1A O1A K1 . . . 3_665 -117.96(19) ?
O2A S1A O1A K1 . . . 3_665 9.6(2) ?
C1A S1A O1A K1 . . . 3_665 124.3(7) ?
C1B S1A O1A K1 . . . 3_665 124.3(13) ?
K1 S1A O1A K1 . . . 3_665 -51.1(2) ?
K2 S1A O1A K1 . . . 3_665 -99.11(19) ?
O3A S1A O1A K2 . . . . -18.85(16) ?
O2A S1A O1A K2 . . . . 108.73(12) ?
C1A S1A O1A K2 . . . . -136.6(7) ?
C1B S1A O1A K2 . . . . -136.6(13) ?
K1 S1A O1A K2 . . . . 48.00(13) ?
O3 S1 O2 K2 . . . . 132.16(13) ?
O1 S1 O2 K2 . . . . 4.21(13) ?
C1 S1 O2 K2 . . . . -110.04(13) ?
O1A S1A O2A K1 . . . . -111.70(12) ?
O3A S1A O2A K1 . . . . 16.21(15) ?
C1A S1A O2A K1 . . . . 130.0(4) ?
C1B S1A O2A K1 . . . . 136.9(9) ?
K2 S1A O2A K1 . . . . -50.93(11) ?
O1A S1A O2A K2 . . . 3_665 -9.3(3) ?
O3A S1A O2A K2 . . . 3_665 118.7(2) ?
C1A S1A O2A K2 . . . 3_665 -127.5(5) ?
C1B S1A O2A K2 . . . 3_665 -120.7(9) ?
K1 S1A O2A K2 . . . 3_665 102.4(2) ?
K2 S1A O2A K2 . . . 3_665 51.5(3) ?
O1A S1A O3A K1 . . . . 112.78(13) ?
O2A S1A O3A K1 . . . . -15.23(14) ?
C1A S1A O3A K1 . . . . -127.4(6) ?
C1B S1A O3A K1 . . . . -134.4(12) ?
K2 S1A O3A K1 . . . . 95.15(8) ?
O1A S1A O3A K2 . . . . 17.63(15) ?
O2A S1A O3A K2 . . . . -110.38(12) ?
C1A S1A O3A K2 . . . . 137.4(6) ?
C1B S1A O3A K2 . . . . 130.5(12) ?
K1 S1A O3A K2 . . . . -95.15(8) ?
C4 N1 N2 C7 . . . . 176.5(3) ?
C4A N1A N2A C7A . . . . -175.4(6) ?
C7B N2B N1B C4B . . . . 179.9(11) ?
O2 S1 C1 C6 . . . . -146.5(3) ?
O3 S1 C1 C6 . . . . -23.9(3) ?
O1 S1 C1 C6 . . . . 95.8(3) ?
K2 S1 C1 C6 . . . . 149.9(2) ?
O2 S1 C1 C2 . . . . 40.2(3) ?
O3 S1 C1 C2 . . . . 162.8(3) ?
O1 S1 C1 C2 . . . . -77.5(3) ?
K2 S1 C1 C2 . . . . -23.4(3) ?
O1A S1A C1A C2A . . . . -29.6(10) ?
O3A S1A C1A C2A . . . . -151.2(7) ?
O2A S1A C1A C2A . . . . 90.9(8) ?
K1 S1A C1A C2A . . . . 145.2(6) ?
K2 S1A C1A C2A . . . . -87.9(10) ?
O1A S1A C1A C6A . . . . 154.3(7) ?
O3A S1A C1A C6A . . . . 32.6(10) ?
O2A S1A C1A C6A . . . . -85.3(9) ?
K1 S1A C1A C6A . . . . -30.9(14) ?
K2 S1A C1A C6A . . . . 96.0(9) ?
C6 C1 C2 C3 . . . . -2.2(5) ?
S1 C1 C2 C3 . . . . 171.0(3) ?
C1 C2 C3 C4 . . . . -1.2(5) ?
C2 C3 C4 C5 . . . . 4.7(5) ?
C2 C3 C4 N1 . . . . -175.3(3) ?
N2 N1 C4 C5 . . . . -169.2(3) ?
N2 N1 C4 C3 . . . . 10.8(5) ?
C3 C4 C5 C6 . . . . -4.9(5) ?
N1 C4 C5 C6 . . . . 175.1(3) ?
C4 C5 C6 C1 . . . . 1.5(5) ?
C2 C1 C6 C5 . . . . 2.1(5) ?
S1 C1 C6 C5 . . . . -171.1(3) ?
N1 N2 C7 C8 . . . . 172.8(3) ?
N1 N2 C7 C12 . . . . -9.9(5) ?
C12 C7 C8 C9 . . . . 2.5(6) ?
N2 C7 C8 C9 . . . . 179.9(3) ?
C7 C8 C9 C10 . . . . -2.0(6) ?
C15 N3 C10 C9 . . . . 174.8(3) ?
C13 N3 C10 C9 . . . . 2.0(5) ?
C15 N3 C10 C11 . . . . -4.7(5) ?
C13 N3 C10 C11 . . . . -177.5(3) ?
C8 C9 C10 N3 . . . . -178.6(3) ?
C8 C9 C10 C11 . . . . 0.9(5) ?
C15A N3A C10A C9A . . . . -177.1(6) ?
C13A N3A C10A C9A . . . . -11.6(14) ?
C15A N3A C10A C11A . . . . 2.4(16) ?
C13A N3A C10A C11A . . . . 167.9(7) ?
N3 C10 C11 C12 . . . . 179.2(3) ?
C9 C10 C11 C12 . . . . -0.3(5) ?
C10 C11 C12 C7 . . . . 0.9(6) ?
C8 C7 C12 C11 . . . . -2.0(5) ?
N2 C7 C12 C11 . . . . -179.1(3) ?
C6A C1A C2A C3A . . . . 5.0(8) ?
S1A C1A C2A C3A . . . . -171.1(14) ?
C1A C2A C3A C4A . . . . 0.8(8) ?
C2A C3A C4A C5A . . . . -5.6(9) ?
C2A C3A C4A N1A . . . . 173.0(9) ?
N2A N1A C4A C3A . . . . 1.9(10) ?
N2A N1A C4A C5A . . . . -179.4(6) ?
C3A C4A C5A C6A . . . . 4.6(9) ?
N1A C4A C5A C6A . . . . -174.1(9) ?
C4A C5A C6A C1A . . . . 1.2(8) ?
C2A C1A C6A C5A . . . . -6.1(8) ?
S1A C1A C6A C5A . . . . 170.0(14) ?
N1A N2A C7A C8A . . . . -170.3(7) ?
N1A N2A C7A C12A . . . . 10.5(10) ?
C12A C7A C8A C9A . . . . 0.5(9) ?
N2A C7A C8A C9A . . . . -178.8(9) ?
C7A C8A C9A C10A . . . . 1.8(9) ?
N3A C10A C9A C8A . . . . 175.8(17) ?
C11A C10A C9A C8A . . . . -3.7(8) ?
N3A C10A C11A C12A . . . . -175.8(16) ?
C9A C10A C11A C12A . . . . 3.7(8) ?
C10A C11A C12A C7A . . . . -1.6(9) ?
C8A C7A C12A C11A . . . . -0.6(9) ?
N2A C7A C12A C11A . . . . 178.6(9) ?
O1A S1A C1B C2B . . . . -32.3(17) ?
O3A S1A C1B C2B . . . . -151.8(11) ?
O2A S1A C1B C2B . . . . 86.3(15) ?
K1 S1A C1B C2B . . . . 141.8(10) ?
K2 S1A C1B C2B . . . . -84.0(19) ?
O1A S1A C1B C6B . . . . 162.7(14) ?
O3A S1A C1B C6B . . . . 43(2) ?
O2A S1A C1B C6B . . . . -78.7(17) ?
K1 S1A C1B C6B . . . . -23(3) ?
K2 S1A C1B C6B . . . . 111.0(14) ?
C6B C1B C2B C3B . . . . 0.0 ?
S1A C1B C2B C3B . . . . -165(3) ?
C1B C2B C3B C4B . . . . 0.0 ?
C2B C3B C4B C5B . . . . 0.0 ?
C2B C3B C4B N1B . . . . 174.5(17) ?
N2B N1B C4B C5B . . . . 9(2) ?
N2B N1B C4B C3B . . . . -165.3(14) ?
C3B C4B C5B C6B . . . . 0.0 ?
N1B C4B C5B C6B . . . . -174(2) ?
C4B C5B C6B C1B . . . . 0.0 ?
C2B C1B C6B C5B . . . . 0.0 ?
S1A C1B C6B C5B . . . . 165(3) ?
N1B N2B C7B C8B . . . . -177.2(13) ?
N1B N2B C7B C12B . . . . 1.6(19) ?
C12B C7B C8B C9B . . . . 0.0 ?
N2B C7B C8B C9B . . . . 178.9(17) ?
C7B C8B C9B C10B . . . . 0.0 ?
C8B C9B C10B C11B . . . . 0.0 ?
C8B C9B C10B N3A . . . . 180(3) ?
C15A N3A C10B C9B . . . . 4(3) ?
C13A N3A C10B C9B . . . . 165.0(9) ?
C15A N3A C10B C11B . . . . -176.5(10) ?
C13A N3A C10B C11B . . . . -15(3) ?
C9B C10B C11B C12B . . . . 0.0 ?
N3A C10B C11B C12B . . . . -180(3) ?
C10B C11B C12B C7B . . . . 0.0 ?
C8B C7B C12B C11B . . . . 0.0 ?
N2B C7B C12B C11B . . . . -178.8(19) ?
C10 N3 C13 C14 . . . . -78.6(4) ?
C15 N3 C13 C14 . . . . 108.5(4) ?
C10A N3A C13A C14A . . . . 92.9(10) ?
C10B N3A C13A C14A . . . . 99(2) ?
C15A N3A C13A C14A . . . . -100.6(4) ?
N3 C13 C14 O4 . . . . -70.5(4) ?
K1 O4A C14A C13A 2_545 . . . 176.5(2) ?
N3A C13A C14A O4A . . . . 72.4(4) ?
C10 N3 C15 C16 . . . . 84.7(4) ?
C13 N3 C15 C16 . . . . -102.3(4) ?
C10A N3A C15A C16A . . . . -79.5(11) ?
C10B N3A C15A C16A . . . . -81.8(19) ?
C13A N3A C15A C16A . . . . 115.0(3) ?
K2 O5 C16 C15 4_566 . . . 67.5(4) ?
N3 C15 C16 O5 . . . . 79.4(4) ?
N3A C15A C16A O5A . . . . -67.6(4) ?
